data_7059644
loop_
_publ_author_name
'Piec, Kamila'
'Kostera, Sylwia'
'J\;edrzkiewicz, Dawid'
'Ejfler, Jolanta'
'John, \/Lukasz'

_publ_section_title
;
 Mono-substituted amine-oligosilsesquioxanes as functional tools in Pd(ii)
 coordination chemistry: synthesis and properties
;
_journal_issue 26
_journal_name_full 'New Journal of Chemistry'
_journal_page_first 10786
_journal_page_last 10795
_journal_paper_doi 10.1039/D0NJ01568G
_journal_volume 44
_journal_year 2020
_chemical_formula_moiety 'C80 H156 N2 O32 Pd Si16'
_chemical_formula_sum 'C80 H156 N2 O32 Pd Si16'
_chemical_formula_weight 2213.90
_space_group_crystal_system triclinic
_space_group_IT_number 2
_space_group_name_Hall '-P 1'
_space_group_name_H-M_alt 'P -1'
_atom_sites_solution_hydrogens mixed
_audit_creation_method SHELXL-2017/1
_audit_update_record
;
2019-10-27 deposited with the CCDC.	2020-05-22 downloaded from the CCDC.
;
_cell_angle_alpha 89.83(4)
_cell_angle_beta 81.99(3)
_cell_angle_gamma 88.94(4)
_cell_formula_units_Z 1
_cell_length_a 9.910(3)
_cell_length_b 10.779(4)
_cell_length_c 26.361(9)
_cell_measurement_reflns_used 4974
_cell_measurement_temperature 100(2)
_cell_measurement_theta_max 30.6600
_cell_measurement_theta_min 1.5571
_cell_volume 2787.9(17)
_computing_cell_refinement
;
CrysAlisPro, Agilent Technologies,
Version 1.171.36.21 (release 14-08-2012 CrysAlis171 .NET)
(compiled Sep 14 2012,17:21:16)
;
_computing_data_collection
;
CrysAlisPro, Agilent Technologies,
Version 1.171.36.21 (release 14-08-2012 CrysAlis171 .NET)
(compiled Sep 14 2012,17:21:16)
;
_computing_data_reduction
;
CrysAlisPro, Agilent Technologies,
Version 1.171.36.21 (release 14-08-2012 CrysAlis171 .NET)
(compiled Sep 14 2012,17:21:16)
;
_computing_structure_refinement 'SHELXL-2017/1 (Sheldrick, 2017)'
_computing_structure_solution 'SHELXT 2014/5 (Sheldrick, 2014)'
_diffrn_ambient_temperature 100(2)
_diffrn_detector_area_resol_mean 10.3456
_diffrn_measured_fraction_theta_full 0.997
_diffrn_measured_fraction_theta_max 0.995
_diffrn_measurement_device_type 'Xcalibur, Ruby'
_diffrn_measurement_method '\w scans'
_diffrn_radiation_type MoK\a
_diffrn_radiation_wavelength 0.71073
_diffrn_reflns_av_R_equivalents 0.0335
_diffrn_reflns_av_unetI/netI 0.0729
_diffrn_reflns_Laue_measured_fraction_full 0.997
_diffrn_reflns_Laue_measured_fraction_max 0.995
_diffrn_reflns_limit_h_max 11
_diffrn_reflns_limit_h_min -12
_diffrn_reflns_limit_k_max 11
_diffrn_reflns_limit_k_min -13
_diffrn_reflns_limit_l_max 33
_diffrn_reflns_limit_l_min -24
_diffrn_reflns_number 19647
_diffrn_reflns_point_group_measured_fraction_full 0.997
_diffrn_reflns_point_group_measured_fraction_max 0.995
_diffrn_reflns_theta_full 25.500
_diffrn_reflns_theta_max 26.500
_diffrn_reflns_theta_min 1.560
_diffrn_source 'Enhance (Mo) X-ray Source'
_exptl_absorpt_coefficient_mu 0.409
_exptl_absorpt_correction_T_max 1.00000
_exptl_absorpt_correction_T_min 0.97445
_exptl_absorpt_correction_type multi-scan
_exptl_absorpt_process_details
;
CrysAlisPro, Agilent Technologies,
Version 1.171.36.21 (release 14-08-2012 CrysAlis171 .NET)
(compiled Sep 14 2012,17:21:16)
Empirical absorption correction using spherical harmonics,
 implemented in SCALE3 ABSPACK scaling algorithm.
;
_exptl_crystal_colour yellow
_exptl_crystal_density_diffrn 1.319
_exptl_crystal_description needle
_exptl_crystal_F_000 1176
_exptl_crystal_size_max 0.370
_exptl_crystal_size_mid 0.110
_exptl_crystal_size_min 0.080
_refine_diff_density_max 0.824
_refine_diff_density_min -0.334
_refine_diff_density_rms 0.077
_refine_ls_extinction_method none
_refine_ls_goodness_of_fit_ref 1.018
_refine_ls_hydrogen_treatment constr
_refine_ls_matrix_type full
_refine_ls_number_parameters 977
_refine_ls_number_reflns 11534
_refine_ls_number_restraints 1221
_refine_ls_restrained_S_all 0.990
_refine_ls_R_factor_all 0.1026
_refine_ls_R_factor_gt 0.0585
_refine_ls_shift/su_max 0.001
_refine_ls_shift/su_mean 0.000
_refine_ls_structure_factor_coef Fsqd
_refine_ls_weighting_details 'w=1/[\s^2^(Fo^2^)+(0.0609P)^2^+3.3136P] where P=(Fo^2^+2Fc^2^)/3'
_refine_ls_weighting_scheme calc
_refine_ls_wR_factor_gt 0.1313
_refine_ls_wR_factor_ref 0.1517
_reflns_Friedel_coverage 0.000
_reflns_number_gt 7437
_reflns_number_total 11534
_reflns_threshold_expression 'I > 2\s(I)'
_cod_data_source_file d0nj01568g2.cif
_cod_data_source_block 10
_cod_depositor_comments
;Adding full bibliography for 7059643--7059644.cif.

 Adding full bibliography for 7059643--7059644.cif.
;
_cod_database_code 7059644
_shelx_shelxl_version_number 2017/1
_shelx_space_group_comment
;
The symmetry employed for this shelxl refinement is uniquely defined
by the following loop, which should always be used as a source of
symmetry information in preference to the above space-group names.
They are only intended as comments.
;
_shelx_estimated_absorpt_t_min 0.863
_shelx_estimated_absorpt_t_max 0.968

loop_
_space_group_symop_operation_xyz
'x, y, z'
'-x, -y, -z'

loop_
_atom_site_label
_atom_site_type_symbol
_atom_site_fract_x
_atom_site_fract_y
_atom_site_fract_z
_atom_site_U_iso_or_equiv
_atom_site_adp_type
_atom_site_occupancy
_atom_site_site_symmetry_order
_atom_site_calc_flag
_atom_site_refinement_flags_posn
_atom_site_refinement_flags_adp
_atom_site_refinement_flags_occupancy
_atom_site_disorder_assembly
_atom_site_disorder_group
Si1 Si 0.66077(9) 0.84258(8) 0.12056(4) 0.0146(2) Uani 1 1 d . . . . .
Si2 Si 0.56139(9) 1.12279(8) 0.13180(4) 0.0151(2) Uani 1 1 d . . . . .
Si3 Si 0.27833(9) 1.04140(8) 0.18289(4) 0.0150(2) Uani 1 1 d . . . . .
Si4 Si 0.37498(9) 0.76255(8) 0.17021(4) 0.0155(2) Uani 1 1 d . . . . .
Si5 Si 0.75726(9) 0.85313(8) 0.22772(4) 0.0171(2) Uani 1 1 d . . . . .
Si6 Si 0.66028(10) 1.13377(8) 0.23856(4) 0.0185(2) Uani 1 1 d . . . . .
Si7 Si 0.37779(10) 1.05092(9) 0.29070(4) 0.0198(2) Uani 1 1 d . . . . .
Si8 Si 0.47359(10) 0.77205(9) 0.27804(4) 0.0183(2) Uani 1 1 d . . . . .
O1 O 0.6323(2) 0.9897(2) 0.11521(9) 0.0197(5) Uani 1 1 d . . . . .
O2 O 0.3976(2) 1.1069(2) 0.14421(9) 0.0191(5) Uani 1 1 d . . . . .
O3 O 0.2908(2) 0.8930(2) 0.17363(10) 0.0222(6) Uani 1 1 d . . . . .
O4 O 0.5149(2) 0.7739(2) 0.13046(9) 0.0198(5) Uani 1 1 d . . . . .
O5 O 0.7421(2) 1.0019(2) 0.23387(10) 0.0259(6) Uani 1 1 d . . . . .
O6 O 0.5232(3) 1.1209(2) 0.27955(9) 0.0252(6) Uani 1 1 d . . . . .
O7 O 0.4057(2) 0.9037(2) 0.29806(9) 0.0237(6) Uani 1 1 d . . . . .
O8 O 0.6371(2) 0.7873(2) 0.26596(9) 0.0228(6) Uani 1 1 d . . . . .
O9 O 0.6169(2) 1.1691(2) 0.18341(9) 0.0202(5) Uani 1 1 d . . . . .
O10 O 0.2981(2) 1.0705(2) 0.24167(9) 0.0249(6) Uani 1 1 d . . . . .
O11 O 0.4157(2) 0.7316(2) 0.22631(9) 0.0218(5) Uani 1 1 d . . . . .
O12 O 0.7409(2) 0.8180(2) 0.16924(9) 0.0212(5) Uani 1 1 d . . . . .
C1 C 0.7697(3) 0.7877(3) 0.06200(13) 0.0191(7) Uani 1 1 d . . . . .
H1E H 0.709942 0.765872 0.036356 0.023 Uiso 1 1 calc R U . . .
H1F H 0.826860 0.857319 0.047783 0.023 Uiso 1 1 calc R U . . .
C2 C 0.8639(4) 0.6754(3) 0.06868(15) 0.0278(9) Uani 1 1 d . . . . .
H2 H 0.907554 0.689987 0.100073 0.033 Uiso 1 1 calc R U . . .
C3 C 0.7824(4) 0.5572(4) 0.07708(18) 0.0399(11) Uani 1 1 d . . . . .
H3A H 0.714718 0.566173 0.107758 0.060 Uiso 1 1 calc R U . . .
H3B H 0.844067 0.487123 0.081612 0.060 Uiso 1 1 calc R U . . .
H3C H 0.735935 0.541998 0.047277 0.060 Uiso 1 1 calc R U . . .
C4 C 0.9766(4) 0.6637(4) 0.02362(18) 0.0425(11) Uani 1 1 d . . . . .
H4A H 1.036628 0.593152 0.029211 0.064 Uiso 1 1 calc R U . . .
H4B H 1.029433 0.739940 0.020373 0.064 Uiso 1 1 calc R U . . .
H4C H 0.936564 0.650334 -0.007842 0.064 Uiso 1 1 calc R U . . .
C5 C 0.5969(3) 1.2407(3) 0.08120(13) 0.0180(7) Uani 1 1 d . . . . .
H5A H 0.554576 1.320140 0.094586 0.022 Uiso 1 1 calc R U . . .
H5B H 0.696666 1.252693 0.075064 0.022 Uiso 1 1 calc R U . . .
C6 C 0.5492(4) 1.2160(3) 0.02937(13) 0.0202(8) Uani 1 1 d . . . . .
H6 H 0.453036 1.187132 0.035896 0.024 Uiso 1 1 calc R U . . .
C7 C 0.5515(4) 1.3347(3) -0.00172(15) 0.0323(9) Uani 1 1 d . . . . .
H7A H 0.488774 1.396061 0.016602 0.048 Uiso 1 1 calc R U . . .
H7B H 0.523088 1.317278 -0.035096 0.048 Uiso 1 1 calc R U . . .
H7C H 0.644008 1.367333 -0.006754 0.048 Uiso 1 1 calc R U . . .
C8 C 0.6357(4) 1.1155(4) -0.00117(15) 0.0349(10) Uani 1 1 d . . . . .
H8A H 0.731311 1.140086 -0.006435 0.052 Uiso 1 1 calc R U . . .
H8B H 0.603962 1.104958 -0.034460 0.052 Uiso 1 1 calc R U . . .
H8C H 0.627132 1.037071 0.017787 0.052 Uiso 1 1 calc R U . . .
C9 C 0.1129(3) 1.1063(3) 0.17020(14) 0.0187(7) Uani 1 1 d . . . . .
H9A H 0.039899 1.060590 0.191516 0.022 Uiso 1 1 calc R U . . .
H9B H 0.106343 1.193689 0.181814 0.022 Uiso 1 1 calc R U . . .
C10 C 0.0844(3) 1.1030(3) 0.11458(14) 0.0224(8) Uani 1 1 d . . . . .
H10 H 0.164180 1.138993 0.092324 0.027 Uiso 1 1 calc R U . . .
C11 C -0.0419(4) 1.1814(4) 0.10829(17) 0.0355(10) Uani 1 1 d . . . . .
H11A H -0.121130 1.147937 0.130126 0.053 Uiso 1 1 calc R U . . .
H11B H -0.057739 1.179324 0.072427 0.053 Uiso 1 1 calc R U . . .
H11C H -0.028124 1.267210 0.118289 0.053 Uiso 1 1 calc R U . . .
C12 C 0.0654(4) 0.9710(4) 0.09648(16) 0.0345(10) Uani 1 1 d . . . . .
H12A H 0.147602 0.921095 0.099487 0.052 Uiso 1 1 calc R U . . .
H12B H 0.049335 0.972677 0.060633 0.052 Uiso 1 1 calc R U . . .
H12C H -0.012937 0.934354 0.117694 0.052 Uiso 1 1 calc R U . . .
C13 C 0.2665(3) 0.6437(3) 0.14746(14) 0.0206(8) Uani 1 1 d . . . . .
H13A H 0.179853 0.642845 0.171205 0.025 Uiso 1 1 calc R U . . .
H13B H 0.244311 0.670541 0.113598 0.025 Uiso 1 1 calc R U . . .
C14 C 0.3223(4) 0.5094(3) 0.14205(15) 0.0240(8) Uani 1 1 d . . . . .
H14 H 0.418865 0.511529 0.124958 0.029 Uiso 1 1 calc R U . . .
C15 C 0.3208(5) 0.4483(4) 0.19408(17) 0.0431(12) Uani 1 1 d . . . . .
H15A H 0.374416 0.497286 0.215013 0.065 Uiso 1 1 calc R U . . .
H15B H 0.360227 0.364326 0.189625 0.065 Uiso 1 1 calc R U . . .
H15C H 0.226611 0.443779 0.211187 0.065 Uiso 1 1 calc R U . . .
C16 C 0.2409(4) 0.4333(3) 0.10882(17) 0.0349(10) Uani 1 1 d . . . . .
H16A H 0.146012 0.429292 0.125147 0.052 Uiso 1 1 calc R U . . .
H16B H 0.280111 0.349126 0.104852 0.052 Uiso 1 1 calc R U . . .
H16C H 0.244273 0.472367 0.075073 0.052 Uiso 1 1 calc R U . . .
C17 C 0.9228(3) 0.7957(3) 0.24321(14) 0.0204(8) Uani 1 1 d . . . . .
H17A H 0.937184 0.709700 0.230264 0.024 Uiso 1 1 calc R U . . .
H17B H 0.995148 0.846807 0.224241 0.024 Uiso 1 1 calc R U . . .
C18 C 0.9416(4) 0.7959(3) 0.29994(14) 0.0253(8) Uani 1 1 d . . . . .
H18 H 0.866239 0.747449 0.319390 0.030 Uiso 1 1 calc R U . . .
C19 C 1.0774(4) 0.7329(4) 0.30723(17) 0.0395(11) Uani 1 1 d . . . . .
H19A H 1.081267 0.648971 0.292842 0.059 Uiso 1 1 calc R U . . .
H19B H 1.084991 0.728179 0.343863 0.059 Uiso 1 1 calc R U . . .
H19C H 1.152787 0.781203 0.289666 0.059 Uiso 1 1 calc R U . . .
C20 C 0.9352(5) 0.9270(4) 0.32179(19) 0.0510(13) Uani 1 1 d . . . . .
H20A H 1.007339 0.976518 0.302750 0.077 Uiso 1 1 calc R U . . .
H20B H 0.947891 0.923568 0.357981 0.077 Uiso 1 1 calc R U . . .
H20C H 0.846208 0.965244 0.318695 0.077 Uiso 1 1 calc R U . . .
C21 C 0.7739(4) 1.2501(3) 0.25985(16) 0.0284(9) Uani 1 1 d . . . . .
H21A H 0.796621 1.223041 0.293615 0.034 Uiso 1 1 calc R U . . .
H21B H 0.859760 1.247396 0.235651 0.034 Uiso 1 1 calc R U . . .
C22 C 0.7258(5) 1.3863(4) 0.26503(19) 0.0415(11) Uani 1 1 d . . . . .
H22 H 0.633170 1.388770 0.285687 0.050 Uiso 1 1 calc R U . . .
C23 C 0.7156(6) 1.4469(4) 0.2144(2) 0.0578(15) Uani 1 1 d . . . . .
H23A H 0.805508 1.445619 0.193444 0.087 Uiso 1 1 calc R U . . .
H23B H 0.683588 1.532963 0.219953 0.087 Uiso 1 1 calc R U . . .
H23C H 0.651191 1.401654 0.196638 0.087 Uiso 1 1 calc R U . . .
C24 C 0.8215(7) 1.4597(5) 0.2938(3) 0.080(2) Uani 1 1 d . . . . .
H24A H 0.824020 1.422544 0.327672 0.121 Uiso 1 1 calc R U . . .
H24B H 0.788395 1.545858 0.297899 0.121 Uiso 1 1 calc R U . . .
H24C H 0.913315 1.457883 0.274432 0.121 Uiso 1 1 calc R U . . .
C25 C 0.2744(4) 1.1102(4) 0.34961(15) 0.0348(10) Uani 1 1 d . . . . .
H25A H 0.218385 1.041070 0.365113 0.042 Uiso 0.602(8) 1 calc R U P A 1
H25B H 0.337689 1.132061 0.373964 0.042 Uiso 0.602(8) 1 calc R U P A 1
H25C H 0.181216 1.077012 0.351960 0.042 Uiso 0.398(8) 1 calc R U P A 2
H25D H 0.314781 1.079977 0.379755 0.042 Uiso 0.398(8) 1 calc R U P A 2
C26A C 0.1795(8) 1.2213(7) 0.3456(3) 0.0338(19) Uani 0.602(8) 1 d . U P A 1
H26A H 0.129851 1.208205 0.315589 0.041 Uiso 0.602(8) 1 calc R U P A 1
C27A C 0.2648(10) 1.3357(8) 0.3356(4) 0.055(3) Uani 0.602(8) 1 d . U P A 1
H27A H 0.324425 1.343160 0.362148 0.083 Uiso 0.602(8) 1 calc R U P A 1
H27B H 0.204992 1.409224 0.336343 0.083 Uiso 0.602(8) 1 calc R U P A 1
H27C H 0.320528 1.328882 0.301963 0.083 Uiso 0.602(8) 1 calc R U P A 1
C28A C 0.0737(9) 1.2383(8) 0.3935(3) 0.056(3) Uani 0.602(8) 1 d . U P A 1
H28A H 0.012402 1.167585 0.396965 0.084 Uiso 0.602(8) 1 calc R U P A 1
H28B H 0.020855 1.314993 0.390372 0.084 Uiso 0.602(8) 1 calc R U P A 1
H28C H 0.120403 1.243262 0.423866 0.084 Uiso 0.602(8) 1 calc R U P A 1
C26B C 0.2653(15) 1.2616(14) 0.3510(5) 0.048(4) Uani 0.398(8) 1 d . U P A 2
H26B H 0.353606 1.295903 0.334270 0.057 Uiso 0.398(8) 1 calc R U P A 2
C27B C 0.1511(16) 1.2966(13) 0.3187(5) 0.063(4) Uani 0.398(8) 1 d . U P A 2
H27D H 0.178910 1.271206 0.283064 0.094 Uiso 0.398(8) 1 calc R U P A 2
H27E H 0.134789 1.386592 0.320135 0.094 Uiso 0.398(8) 1 calc R U P A 2
H27F H 0.067184 1.254271 0.332494 0.094 Uiso 0.398(8) 1 calc R U P A 2
C28B C 0.2336(17) 1.3115(15) 0.4043(6) 0.083(5) Uani 0.398(8) 1 d . U P A 2
H28D H 0.153385 1.270016 0.422127 0.125 Uiso 0.398(8) 1 calc R U P A 2
H28E H 0.214966 1.400924 0.402933 0.125 Uiso 0.398(8) 1 calc R U P A 2
H28F H 0.311632 1.296076 0.422673 0.125 Uiso 0.398(8) 1 calc R U P A 2
Pd1A Pd 0.5322(2) 0.54032(19) 0.48913(8) 0.0316(4) Uani 0.356(2) 1 d . U P B -1
N1A N 0.6213(13) 0.6719(12) 0.4383(5) 0.043(2) Uani 0.356(2) 1 d . U P B -1
H1A H 0.575588 0.752430 0.449908 0.052 Uiso 0.356(2) 1 calc R U P B -1
C29A C 0.433(6) 0.651(5) 0.3247(10) 0.0239(16) Uani 0.356(2) 1 d . U P B -1
H29A H 0.337394 0.627505 0.322655 0.029 Uiso 0.356(2) 1 calc R U P B -1
H29B H 0.490765 0.578202 0.312872 0.029 Uiso 0.356(2) 1 calc R U P B -1
C30A C 0.4437(10) 0.6680(10) 0.3805(4) 0.038(2) Uani 0.356(2) 1 d . U P B -1
H30A H 0.392676 0.603060 0.401264 0.046 Uiso 0.356(2) 1 calc R U P B -1
H30B H 0.406320 0.750286 0.392480 0.046 Uiso 0.356(2) 1 calc R U P B -1
C31A C 0.5980(13) 0.6578(13) 0.3853(5) 0.036(3) Uani 0.356(2) 1 d . U P B -1
H31A H 0.634302 0.575957 0.372274 0.043 Uiso 0.356(2) 1 calc R U P B -1
H31B H 0.647611 0.722760 0.364021 0.043 Uiso 0.356(2) 1 calc R U P B -1
C32A C 0.7634(7) 0.6873(9) 0.4434(4) 0.057(3) Uani 0.356(2) 1 d G U P B -1
C33A C 0.8093(6) 0.8033(8) 0.4553(4) 0.061(3) Uani 0.356(2) 1 d G U P B -1
H33A H 0.747836 0.872409 0.459243 0.073 Uiso 0.356(2) 1 calc R U P B -1
C34A C 0.9451(6) 0.8182(6) 0.4615(3) 0.072(3) Uani 0.356(2) 1 d G U P B -1
C35A C 1.0350(6) 0.7171(6) 0.4557(3) 0.077(3) Uani 0.356(2) 1 d G U P B -1
C36A C 0.9891(9) 0.6011(6) 0.4438(4) 0.066(3) Uani 0.356(2) 1 d G U P B -1
H36A H 1.050565 0.531999 0.439806 0.079 Uiso 0.356(2) 1 calc R U P B -1
C37A C 0.8533(9) 0.5862(7) 0.4377(4) 0.057(3) Uani 0.356(2) 1 d G U P B -1
H37A H 0.821932 0.506904 0.429583 0.069 Uiso 0.356(2) 1 calc R U P B -1
O13A O 1.0117(8) 0.9234(6) 0.4696(4) 0.092(3) Uani 0.356(2) 1 d G U P B -1
O14A O 1.1610(6) 0.7586(8) 0.4588(4) 0.079(3) Uani 0.356(2) 1 d G U P B -1
C38A C 1.1471(8) 0.8807(8) 0.4754(4) 0.079(3) Uani 0.356(2) 1 d G U P B -1
H38A H 1.215475 0.932762 0.454739 0.095 Uiso 0.356(2) 1 calc R U P B -1
H38B H 1.161318 0.886077 0.511749 0.095 Uiso 0.356(2) 1 calc R U P B -1
O15A O 0.4718(13) 0.6659(10) 0.5425(4) 0.051(2) Uani 0.356(2) 1 d . U P B -1
O16A O 0.4506(13) 0.8424(12) 0.4977(5) 0.071(3) Uani 0.356(2) 1 d . U P B -1
C39A C 0.443(2) 0.783(2) 0.5375(8) 0.058(3) Uani 0.356(2) 1 d . U P B -1
C40A C 0.384(2) 0.8505(18) 0.5863(7) 0.067(4) Uani 0.356(2) 1 d . U P B -1
H40A H 0.285229 0.858257 0.588141 0.101 Uiso 0.356(2) 1 calc R U P B -1
H40B H 0.423625 0.933367 0.586291 0.101 Uiso 0.356(2) 1 calc R U P B -1
H40C H 0.407048 0.803656 0.615994 0.101 Uiso 0.356(2) 1 calc R U P B -1
Pd1B Pd 0.5143(6) 0.5896(6) 0.4962(2) 0.0568(15) Uani 0.144(2) 1 d . U P B -2
N1B N 0.584(3) 0.722(3) 0.4455(13) 0.045(4) Uani 0.144(2) 1 d . U P B -2
H1B H 0.522767 0.794714 0.456497 0.054 Uiso 0.144(2) 1 calc R U P B -2
C29B C 0.433(6) 0.651(5) 0.3247(10) 0.0239(16) Uani 0.144(2) 1 d . U P B -2
H29C H 0.337394 0.627505 0.322655 0.029 Uiso 0.144(2) 1 calc R U P B -2
H29D H 0.490765 0.578202 0.312872 0.029 Uiso 0.144(2) 1 calc R U P B -2
C30B C 0.4437(10) 0.6680(10) 0.3805(4) 0.038(2) Uani 0.144(2) 1 d . U P B -2
H30C H 0.427312 0.587036 0.397833 0.046 Uiso 0.144(2) 1 calc R U P B -2
H30D H 0.369745 0.725710 0.395233 0.046 Uiso 0.144(2) 1 calc R U P B -2
C31B C 0.581(4) 0.718(3) 0.3936(14) 0.040(4) Uani 0.144(2) 1 d . U P B -2
H31C H 0.656368 0.664039 0.377395 0.048 Uiso 0.144(2) 1 calc R U P B -2
H31D H 0.594531 0.802423 0.379151 0.048 Uiso 0.144(2) 1 calc R U P B -2
C32B C 0.7128(17) 0.764(2) 0.4552(10) 0.054(3) Uani 0.144(2) 1 d G U P B -2
C33B C 0.8177(19) 0.6762(19) 0.4453(9) 0.059(3) Uani 0.144(2) 1 d G U P B -2
H33B H 0.802066 0.599810 0.429442 0.071 Uiso 0.144(2) 1 calc R U P B -2
C34B C 0.9454(17) 0.7003(14) 0.4587(6) 0.073(3) Uani 0.144(2) 1 d G U P B -2
C35B C 0.9683(17) 0.8122(15) 0.4819(7) 0.081(3) Uani 0.144(2) 1 d G U P B -2
C36B C 0.863(2) 0.9000(16) 0.4917(9) 0.076(4) Uani 0.144(2) 1 d G U P B -2
H36B H 0.878941 0.976409 0.507573 0.091 Uiso 0.144(2) 1 calc R U P B -2
C37B C 0.7356(19) 0.876(2) 0.4783(10) 0.064(4) Uani 0.144(2) 1 d G U P B -2
H37B H 0.663939 0.935828 0.484978 0.077 Uiso 0.144(2) 1 calc R U P B -2
O13B O 1.062(2) 0.6278(18) 0.4498(9) 0.078(4) Uani 0.144(2) 1 d G U P B -2
O14B O 1.1006(18) 0.8060(19) 0.4856(9) 0.081(3) Uani 0.144(2) 1 d G U P B -2
C38B C 1.1649(17) 0.686(2) 0.4753(10) 0.081(4) Uani 0.144(2) 1 d G U P B -2
H38C H 1.179003 0.642099 0.507258 0.097 Uiso 0.144(2) 1 calc R U P B -2
H38D H 1.252970 0.692045 0.452616 0.097 Uiso 0.144(2) 1 calc R U P B -2
O16B O 0.372(3) 0.860(2) 0.5015(9) 0.062(4) Uani 0.144(2) 1 d G U P B -2
O15B O 0.445(4) 0.708(2) 0.5521(12) 0.057(4) Uani 0.144(2) 1 d G U P B -2
C39B C 0.395(2) 0.814(2) 0.5437(8) 0.063(3) Uani 0.144(2) 1 d G U P B -2
C40B C 0.361(5) 0.900(3) 0.5913(10) 0.072(7) Uani 0.144(2) 1 d G U P B -2
H40D H 0.383323 0.985742 0.581407 0.109 Uiso 0.144(2) 1 calc R U P B -2
H40E H 0.414965 0.873476 0.618085 0.109 Uiso 0.144(2) 1 calc R U P B -2
H40F H 0.263930 0.895144 0.604432 0.109 Uiso 0.144(2) 1 calc R U P B -2
N1C N 0.4545(12) 0.4079(10) 0.5430(4) 0.033(2) Uani 0.356(2) 1 d . U P B -3
H1C H 0.487107 0.331421 0.532388 0.040 Uiso 0.356(2) 1 d R U P B -3
C29C C 0.567(8) 0.355(6) 0.6749(14) 0.0239(16) Uani 0.356(2) 1 d . U P B -3
H29E H 0.533722 0.435916 0.690143 0.029 Uiso 0.356(2) 1 calc R U P B -3
H29F H 0.666660 0.359544 0.664500 0.029 Uiso 0.356(2) 1 calc R U P B -3
C30C C 0.4907(11) 0.3239(9) 0.6257(4) 0.0307(18) Uani 0.356(2) 1 d . U P B -3
H30E H 0.531129 0.247593 0.608596 0.037 Uiso 0.356(2) 1 calc R U P B -3
H30F H 0.392734 0.309724 0.637092 0.037 Uiso 0.356(2) 1 calc R U P B -3
C31C C 0.507(2) 0.4285(14) 0.5899(7) 0.034(2) Uani 0.356(2) 1 d . U P B -3
H31E H 0.459751 0.502299 0.606855 0.041 Uiso 0.356(2) 1 calc R U P B -3
H31F H 0.604727 0.447260 0.582040 0.041 Uiso 0.356(2) 1 calc R U P B -3
C32C C 0.3109(7) 0.3846(8) 0.5443(4) 0.042(2) Uani 0.356(2) 1 d G U P B -3
C33C C 0.2660(6) 0.2647(7) 0.5386(4) 0.052(3) Uani 0.356(2) 1 d G U P B -3
H33C H 0.330008 0.197825 0.532901 0.062 Uiso 0.356(2) 1 calc R U P B -3
C34C C 0.1274(6) 0.2427(6) 0.5412(3) 0.068(3) Uani 0.356(2) 1 d G U P B -3
C35C C 0.0338(6) 0.3407(6) 0.5495(3) 0.071(3) Uani 0.356(2) 1 d G U P B -3
C36C C 0.0787(8) 0.4606(6) 0.5551(4) 0.072(3) Uani 0.356(2) 1 d G U P B -3
H36C H 0.014655 0.527511 0.560826 0.086 Uiso 0.356(2) 1 calc R U P B -3
C37C C 0.2172(9) 0.4825(7) 0.5525(4) 0.059(3) Uani 0.356(2) 1 d G U P B -3
H37C H 0.247927 0.564497 0.556396 0.071 Uiso 0.356(2) 1 calc R U P B -3
O13C O 0.0659(8) 0.1361(6) 0.5350(4) 0.086(3) Uani 0.356(2) 1 d G U P B -3
O14C O -0.0907(6) 0.3052(8) 0.5501(4) 0.068(2) Uani 0.356(2) 1 d G U P B -3
C38C C -0.0764(8) 0.1679(8) 0.5338(4) 0.085(4) Uani 0.356(2) 1 d G U P B -3
H38E H -0.136007 0.115370 0.557992 0.102 Uiso 0.356(2) 1 calc R U P B -3
H38F H -0.100584 0.156887 0.498968 0.102 Uiso 0.356(2) 1 calc R U P B -3
O15C O 0.5902(13) 0.4078(10) 0.4338(4) 0.047(2) Uani 0.356(2) 1 d . U P B -3
O16C O 0.5842(15) 0.2396(14) 0.4795(5) 0.066(3) Uani 0.356(2) 1 d . U P B -3
C39C C 0.6117(19) 0.2934(17) 0.4395(7) 0.057(3) Uani 0.356(2) 1 d . U P B -3
C40C C 0.663(2) 0.2173(16) 0.3927(7) 0.063(4) Uani 0.356(2) 1 d . U P B -3
H40G H 0.594635 0.219777 0.369043 0.095 Uiso 0.356(2) 1 calc R U P B -3
H40H H 0.678161 0.131261 0.402851 0.095 Uiso 0.356(2) 1 calc R U P B -3
H40I H 0.748292 0.251443 0.375748 0.095 Uiso 0.356(2) 1 calc R U P B -3
N1D N 0.446(4) 0.462(3) 0.5486(14) 0.040(3) Uani 0.144(2) 1 d . U P B -4
H1D H 0.480913 0.392109 0.532411 0.048 Uiso 0.144(2) 1 d R U P B -4
C29D C 0.564(6) 0.336(2) 0.6631(16) 0.0239(16) Uani 0.144(2) 1 d . U P B -4
H29G H 0.552779 0.422307 0.675468 0.029 Uiso 0.144(2) 1 calc R U P B -4
H29H H 0.660534 0.323057 0.648653 0.029 Uiso 0.144(2) 1 calc R U P B -4
C30D C 0.4907(11) 0.3239(9) 0.6257(4) 0.0307(18) Uani 0.144(2) 1 d . U P B -4
H30G H 0.394346 0.307408 0.639103 0.037 Uiso 0.144(2) 1 calc R U P B -4
H30H H 0.526985 0.255735 0.602332 0.037 Uiso 0.144(2) 1 calc R U P B -4
C31D C 0.505(6) 0.458(4) 0.597(2) 0.038(4) Uani 0.144(2) 1 d . U P B -4
H31G H 0.460367 0.522650 0.619984 0.045 Uiso 0.144(2) 1 calc R U P B -4
H31H H 0.603108 0.477897 0.589033 0.045 Uiso 0.144(2) 1 calc R U P B -4
C32D C 0.3028(15) 0.439(2) 0.5545(8) 0.052(3) Uani 0.144(2) 1 d G U P B -4
C33D C 0.2374(15) 0.3386(18) 0.5367(8) 0.058(3) Uani 0.144(2) 1 d G U P B -4
H33D H 0.289451 0.272522 0.519391 0.070 Uiso 0.144(2) 1 calc R U P B -4
C34D C 0.0959(16) 0.3346(14) 0.5441(6) 0.070(3) Uani 0.144(2) 1 d G U P B -4
C35D C 0.0199(15) 0.4312(15) 0.5694(6) 0.071(3) Uani 0.144(2) 1 d G U P B -4
C36D C 0.085(2) 0.5318(15) 0.5872(5) 0.072(4) Uani 0.144(2) 1 d G U P B -4
H36D H 0.033354 0.597875 0.604531 0.087 Uiso 0.144(2) 1 calc R U P B -4
C37D C 0.227(2) 0.5359(18) 0.5798(5) 0.066(4) Uani 0.144(2) 1 d G U P B -4
H37D H 0.271546 0.604637 0.591980 0.079 Uiso 0.144(2) 1 calc R U P B -4
O13D O 0.018(2) 0.2383(15) 0.5314(6) 0.078(3) Uani 0.144(2) 1 d G U P B -4
O14D O -0.1150(15) 0.405(2) 0.5656(9) 0.076(4) Uani 0.144(2) 1 d G U P B -4
C38D C -0.1143(18) 0.278(2) 0.5527(8) 0.077(4) Uani 0.144(2) 1 d G U P B -4
H38G H -0.144883 0.228175 0.583726 0.092 Uiso 0.144(2) 1 calc R U P B -4
H38H H -0.178509 0.263992 0.527699 0.092 Uiso 0.144(2) 1 calc R U P B -4
O15D O 0.596(4) 0.453(2) 0.4420(11) 0.054(4) Uani 0.144(2) 1 d G U P B -4
O16D O 0.646(3) 0.277(2) 0.4841(9) 0.061(4) Uani 0.144(2) 1 d G U P B -4
C39D C 0.630(2) 0.3404(19) 0.4448(8) 0.058(3) Uani 0.144(2) 1 d G U P B -4
C40D C 0.650(5) 0.268(3) 0.3931(9) 0.062(5) Uani 0.144(2) 1 d G U P B -4
H40J H 0.587307 0.198220 0.395307 0.093 Uiso 0.144(2) 1 calc R U P B -4
H40K H 0.744299 0.235828 0.386240 0.093 Uiso 0.144(2) 1 calc R U P B -4
H40L H 0.632092 0.323403 0.365308 0.093 Uiso 0.144(2) 1 calc R U P B -4

loop_
_atom_site_aniso_label
_atom_site_aniso_U_11
_atom_site_aniso_U_22
_atom_site_aniso_U_33
_atom_site_aniso_U_23
_atom_site_aniso_U_13
_atom_site_aniso_U_12
Si1 0.0126(5) 0.0122(5) 0.0193(5) 0.0006(4) -0.0031(4) 0.0001(3)
Si2 0.0135(5) 0.0123(5) 0.0202(5) 0.0020(4) -0.0045(4) -0.0006(3)
Si3 0.0124(5) 0.0145(5) 0.0182(5) 0.0002(4) -0.0029(4) 0.0010(3)
Si4 0.0134(5) 0.0121(5) 0.0213(5) 0.0016(4) -0.0037(4) -0.0008(3)
Si5 0.0146(5) 0.0156(5) 0.0223(5) 0.0027(4) -0.0066(4) 0.0007(4)
Si6 0.0191(5) 0.0151(5) 0.0231(6) -0.0004(4) -0.0092(4) 0.0001(4)
Si7 0.0201(5) 0.0221(5) 0.0175(5) -0.0011(4) -0.0038(4) 0.0032(4)
Si8 0.0165(5) 0.0191(5) 0.0194(5) 0.0057(4) -0.0034(4) -0.0001(4)
O1 0.0220(13) 0.0135(12) 0.0233(14) 0.0029(10) -0.0025(10) 0.0012(9)
O2 0.0120(12) 0.0214(13) 0.0243(14) 0.0047(10) -0.0037(10) -0.0005(9)
O3 0.0172(13) 0.0149(13) 0.0347(16) 0.0002(11) -0.0053(11) 0.0034(9)
O4 0.0155(13) 0.0185(13) 0.0251(14) -0.0005(10) -0.0016(10) -0.0024(9)
O5 0.0264(14) 0.0167(13) 0.0371(16) 0.0014(11) -0.0130(12) 0.0021(10)
O6 0.0274(15) 0.0258(14) 0.0231(14) -0.0013(11) -0.0053(11) -0.0044(11)
O7 0.0239(14) 0.0225(14) 0.0246(14) 0.0000(11) -0.0026(11) 0.0012(10)
O8 0.0151(13) 0.0298(14) 0.0244(14) 0.0065(11) -0.0056(11) 0.0004(10)
O9 0.0217(13) 0.0165(12) 0.0238(14) 0.0011(10) -0.0083(11) -0.0026(9)
O10 0.0251(14) 0.0312(15) 0.0190(14) -0.0020(11) -0.0063(11) 0.0061(11)
O11 0.0213(13) 0.0199(13) 0.0251(14) 0.0048(10) -0.0060(11) -0.0033(10)
O12 0.0185(13) 0.0228(13) 0.0227(14) 0.0024(10) -0.0048(10) 0.0027(10)
C1 0.0202(19) 0.0169(18) 0.0194(19) 0.0003(14) 0.0003(15) -0.0004(13)
C2 0.027(2) 0.026(2) 0.029(2) -0.0021(16) 0.0005(17) 0.0056(16)
C3 0.043(3) 0.027(2) 0.046(3) 0.0036(19) 0.004(2) 0.0066(18)
C4 0.031(2) 0.041(3) 0.051(3) -0.011(2) 0.008(2) 0.0058(19)
C5 0.0169(18) 0.0128(17) 0.024(2) 0.0035(14) -0.0020(14) 0.0004(13)
C6 0.0196(19) 0.0195(18) 0.022(2) 0.0064(14) -0.0041(15) -0.0029(14)
C7 0.045(3) 0.028(2) 0.026(2) 0.0071(17) -0.0118(19) -0.0026(18)
C8 0.048(3) 0.033(2) 0.024(2) -0.0016(17) -0.0074(19) 0.0059(19)
C9 0.0155(18) 0.0124(17) 0.028(2) 0.0005(14) -0.0015(15) 0.0008(13)
C10 0.0156(18) 0.026(2) 0.026(2) 0.0079(16) -0.0052(15) -0.0003(14)
C11 0.028(2) 0.037(2) 0.044(3) 0.011(2) -0.016(2) 0.0016(17)
C12 0.033(2) 0.039(2) 0.034(2) -0.0054(19) -0.0143(19) -0.0006(18)
C13 0.0160(18) 0.0197(19) 0.027(2) 0.0006(15) -0.0049(15) -0.0018(13)
C14 0.022(2) 0.0158(18) 0.034(2) -0.0010(15) -0.0041(16) -0.0030(14)
C15 0.069(3) 0.019(2) 0.046(3) 0.0041(19) -0.021(2) -0.002(2)
C16 0.042(3) 0.021(2) 0.043(3) -0.0044(18) -0.009(2) -0.0086(17)
C17 0.0153(18) 0.0200(19) 0.027(2) 0.0060(15) -0.0068(15) -0.0008(13)
C18 0.019(2) 0.032(2) 0.026(2) 0.0062(16) -0.0085(16) -0.0015(15)
C19 0.025(2) 0.059(3) 0.038(3) 0.010(2) -0.0165(19) 0.0022(19)
C20 0.065(3) 0.049(3) 0.047(3) -0.011(2) -0.035(3) 0.004(2)
C21 0.029(2) 0.024(2) 0.035(2) -0.0043(17) -0.0153(18) -0.0026(16)
C22 0.047(3) 0.024(2) 0.055(3) -0.005(2) -0.013(2) -0.0044(18)
C23 0.079(4) 0.028(3) 0.072(4) 0.003(2) -0.029(3) -0.005(2)
C24 0.122(6) 0.036(3) 0.095(5) -0.015(3) -0.054(4) -0.018(3)
C25 0.043(3) 0.039(3) 0.022(2) -0.0016(18) -0.0049(19) 0.0162(19)
C26A 0.034(4) 0.031(4) 0.035(4) -0.001(3) 0.000(3) 0.007(3)
C27A 0.061(6) 0.034(5) 0.065(6) 0.002(4) 0.016(4) 0.012(4)
C28A 0.056(5) 0.053(5) 0.052(5) -0.006(4) 0.016(4) 0.014(4)
C26B 0.045(7) 0.047(7) 0.046(7) -0.013(6) 0.011(5) -0.002(6)
C27B 0.078(8) 0.060(7) 0.048(7) 0.007(6) -0.005(6) 0.025(6)
C28B 0.082(9) 0.095(9) 0.077(9) -0.040(7) -0.028(7) 0.011(7)
Pd1A 0.0350(8) 0.0458(10) 0.0155(7) 0.0131(7) -0.0074(5) -0.0089(7)
N1A 0.045(4) 0.051(5) 0.036(4) 0.012(4) -0.010(4) -0.011(4)
C29A 0.027(2) 0.026(3) 0.018(3) 0.0043(19) -0.005(2) 0.002(3)
C30A 0.028(4) 0.053(4) 0.035(4) 0.015(3) -0.010(4) -0.011(4)
C31A 0.036(5) 0.047(6) 0.026(5) 0.014(5) -0.011(4) -0.010(5)
C32A 0.062(5) 0.065(5) 0.047(4) 0.017(4) -0.017(4) -0.015(4)
C33A 0.058(5) 0.066(5) 0.061(5) 0.010(4) -0.020(4) -0.015(4)
C34A 0.068(4) 0.076(4) 0.075(5) 0.015(4) -0.025(4) -0.010(4)
C35A 0.073(4) 0.081(4) 0.078(4) 0.005(4) -0.016(4) -0.005(4)
C36A 0.065(5) 0.074(5) 0.063(5) 0.004(4) -0.020(4) -0.011(5)
C37A 0.057(5) 0.065(5) 0.053(5) 0.007(5) -0.019(4) -0.006(5)
O13A 0.088(5) 0.088(5) 0.102(5) 0.018(5) -0.021(5) -0.019(5)
O14A 0.075(5) 0.083(5) 0.085(5) 0.006(4) -0.028(4) -0.006(4)
C38A 0.072(5) 0.086(6) 0.085(6) 0.014(5) -0.033(5) -0.019(5)
O15A 0.064(5) 0.050(5) 0.037(4) 0.009(4) -0.008(4) 0.015(4)
O16A 0.085(5) 0.070(5) 0.056(5) 0.007(4) -0.004(5) -0.004(5)
C39A 0.067(5) 0.059(5) 0.051(5) 0.004(4) -0.012(5) 0.000(5)
C40A 0.074(7) 0.067(7) 0.060(6) 0.000(6) -0.005(5) 0.003(6)
Pd1B 0.062(2) 0.074(3) 0.032(2) 0.025(2) -0.0008(16) 0.018(3)
N1B 0.046(6) 0.050(6) 0.039(6) 0.015(5) -0.007(5) -0.005(5)
C29B 0.027(2) 0.026(3) 0.018(3) 0.0043(19) -0.005(2) 0.002(3)
C30B 0.028(4) 0.053(4) 0.035(4) 0.015(3) -0.010(4) -0.011(4)
C31B 0.042(6) 0.048(6) 0.033(6) 0.012(6) -0.011(5) -0.006(6)
C32B 0.054(5) 0.060(5) 0.049(5) 0.012(4) -0.014(4) -0.008(4)
C33B 0.059(5) 0.066(5) 0.055(5) 0.012(5) -0.017(5) -0.009(5)
C34B 0.071(5) 0.077(5) 0.072(5) 0.006(4) -0.017(4) -0.009(4)
C35B 0.077(5) 0.083(5) 0.084(5) 0.009(4) -0.017(4) -0.008(4)
C36B 0.072(6) 0.080(6) 0.075(6) 0.006(6) -0.012(6) -0.007(6)
C37B 0.062(6) 0.072(6) 0.061(6) 0.005(5) -0.014(5) -0.009(5)
O13B 0.076(6) 0.083(6) 0.075(5) 0.004(5) -0.014(5) -0.001(5)
O14B 0.076(5) 0.087(5) 0.083(5) 0.007(5) -0.020(5) -0.007(5)
C38B 0.078(6) 0.085(6) 0.082(6) 0.004(5) -0.018(5) -0.004(5)
O16B 0.065(6) 0.070(6) 0.053(6) 0.007(5) -0.011(6) 0.005(6)
O15B 0.066(6) 0.061(6) 0.046(6) 0.010(5) -0.012(5) 0.004(6)
C39B 0.070(6) 0.065(5) 0.054(5) 0.005(5) -0.009(5) 0.000(5)
C40B 0.077(9) 0.071(10) 0.068(9) -0.002(8) -0.006(7) 0.005(8)
N1C 0.047(4) 0.042(5) 0.011(4) 0.013(4) -0.007(3) -0.002(4)
C29C 0.027(2) 0.026(3) 0.018(3) 0.0043(19) -0.005(2) 0.002(3)
C30C 0.031(3) 0.038(3) 0.023(3) 0.007(3) -0.005(3) 0.002(3)
C31C 0.041(4) 0.040(5) 0.023(4) 0.010(4) -0.008(4) 0.000(4)
C32C 0.047(4) 0.052(4) 0.029(4) 0.009(4) -0.016(4) -0.013(4)
C33C 0.058(5) 0.059(5) 0.042(5) 0.007(5) -0.020(4) -0.006(5)
C34C 0.069(5) 0.073(5) 0.062(5) 0.004(4) -0.016(4) -0.012(4)
C35C 0.069(4) 0.078(4) 0.067(4) 0.001(4) -0.011(4) -0.009(4)
C36C 0.069(5) 0.076(5) 0.069(5) 0.008(4) -0.008(4) -0.007(4)
C37C 0.057(5) 0.063(5) 0.057(5) 0.008(4) -0.007(4) -0.008(4)
O13C 0.081(5) 0.095(5) 0.084(5) 0.009(5) -0.016(5) -0.015(5)
O14C 0.062(4) 0.079(5) 0.066(4) 0.004(4) -0.010(4) -0.022(4)
C38C 0.076(6) 0.097(6) 0.081(6) 0.009(5) -0.008(5) -0.005(5)
O15C 0.054(4) 0.053(5) 0.035(4) 0.011(4) -0.006(4) -0.007(5)
O16C 0.071(6) 0.072(6) 0.055(5) 0.015(5) -0.006(5) -0.007(5)
C39C 0.061(5) 0.064(5) 0.047(5) 0.013(4) -0.012(4) -0.006(4)
C40C 0.070(7) 0.064(8) 0.056(7) -0.005(6) -0.008(6) -0.002(7)
N1D 0.046(5) 0.046(6) 0.029(5) 0.011(5) -0.006(5) -0.001(5)
C29D 0.027(2) 0.026(3) 0.018(3) 0.0043(19) -0.005(2) 0.002(3)
C30D 0.031(3) 0.038(3) 0.023(3) 0.007(3) -0.005(3) 0.002(3)
C31D 0.042(6) 0.042(7) 0.030(7) 0.009(6) -0.007(6) 0.000(6)
C32D 0.054(5) 0.057(5) 0.046(5) 0.010(5) -0.012(5) -0.001(5)
C33D 0.061(5) 0.064(6) 0.052(5) 0.003(5) -0.014(5) -0.006(5)
C34D 0.069(5) 0.076(5) 0.067(5) 0.002(4) -0.011(4) -0.008(4)
C35D 0.069(5) 0.075(5) 0.070(5) 0.004(5) -0.008(5) -0.007(5)
C36D 0.070(6) 0.074(6) 0.072(6) 0.004(6) -0.006(6) -0.003(6)
C37D 0.065(6) 0.068(6) 0.063(6) 0.004(6) -0.007(6) -0.003(6)
O13D 0.076(4) 0.082(5) 0.075(4) -0.001(4) -0.010(4) -0.010(4)
O14D 0.069(6) 0.083(6) 0.075(6) 0.006(5) -0.010(5) -0.005(5)
C38D 0.073(5) 0.084(6) 0.074(6) 0.004(5) -0.011(5) -0.010(5)
O15D 0.061(6) 0.053(7) 0.046(6) 0.008(6) -0.003(6) 0.000(6)
O16D 0.066(6) 0.066(6) 0.053(6) 0.009(5) -0.010(5) -0.010(5)
C39D 0.063(5) 0.061(6) 0.050(5) 0.010(5) -0.007(5) -0.005(5)
C40D 0.066(7) 0.065(8) 0.054(7) 0.005(6) -0.007(6) -0.002(7)

loop_
_atom_type_symbol
_atom_type_description
_atom_type_scat_dispersion_real
_atom_type_scat_dispersion_imag
_atom_type_scat_source
C C 0.0033 0.0016 'International Tables Vol C Tables 4.2.6.8 and 6.1.1.4'
H H 0.0000 0.0000 'International Tables Vol C Tables 4.2.6.8 and 6.1.1.4'
N N 0.0061 0.0033 'International Tables Vol C Tables 4.2.6.8 and 6.1.1.4'
O O 0.0106 0.0060 'International Tables Vol C Tables 4.2.6.8 and 6.1.1.4'
Pd Pd -0.9988 1.0072 'International Tables Vol C Tables 4.2.6.8 and 6.1.1.4'
Si Si 0.0817 0.0704 'International Tables Vol C Tables 4.2.6.8 and 6.1.1.4'

loop_
_geom_angle_atom_site_label_1
_geom_angle_atom_site_label_2
_geom_angle_atom_site_label_3
_geom_angle
_geom_angle_site_symmetry_1
_geom_angle_site_symmetry_3
_geom_angle_publ_flag
O1 Si1 O12 109.23(13) . . ?
O1 Si1 O4 108.24(13) . . ?
O12 Si1 O4 108.93(13) . . ?
O1 Si1 C1 108.72(14) . . ?
O12 Si1 C1 108.71(14) . . ?
O4 Si1 C1 112.96(15) . . ?
O1 Si2 O9 108.64(13) . . ?
O1 Si2 O2 109.27(13) . . ?
O9 Si2 O2 108.47(14) . . ?
O1 Si2 C5 112.33(15) . . ?
O9 Si2 C5 109.63(14) . . ?
O2 Si2 C5 108.43(14) . . ?
O3 Si3 O2 108.25(13) . . ?
O3 Si3 O10 108.88(14) . . ?
O2 Si3 O10 109.76(14) . . ?
O3 Si3 C9 112.41(14) . . ?
O2 Si3 C9 108.22(14) . . ?
O10 Si3 C9 109.29(15) . . ?
O3 Si4 O11 108.19(14) . . ?
O3 Si4 O4 110.27(13) . . ?
O11 Si4 O4 107.95(13) . . ?
O3 Si4 C13 107.84(14) . . ?
O11 Si4 C13 112.85(15) . . ?
O4 Si4 C13 109.73(15) . . ?
O5 Si5 O12 108.19(13) . . ?
O5 Si5 O8 109.45(14) . . ?
O12 Si5 O8 108.81(14) . . ?
O5 Si5 C17 111.57(15) . . ?
O12 Si5 C17 110.21(15) . . ?
O8 Si5 C17 108.57(14) . . ?
O9 Si6 O5 108.81(14) . . ?
O9 Si6 O6 108.63(13) . . ?
O5 Si6 O6 109.16(14) . . ?
O9 Si6 C21 111.54(16) . . ?
O5 Si6 C21 107.76(15) . . ?
O6 Si6 C21 110.90(17) . . ?
O10 Si7 O7 108.81(14) . . ?
O10 Si7 O6 108.48(14) . . ?
O7 Si7 O6 109.08(13) . . ?
O10 Si7 C25 110.86(16) . . ?
O7 Si7 C25 108.25(17) . . ?
O6 Si7 C25 111.31(18) . . ?
O11 Si8 O7 109.74(13) . . ?
O11 Si8 O8 109.31(14) . . ?
O7 Si8 O8 108.62(14) . . ?
O11 Si8 C29B 107.5(14) . . ?
O7 Si8 C29B 111.4(17) . . ?
O8 Si8 C29B 110.2(18) . . ?
O11 Si8 C29A 107.5(14) . . ?
O7 Si8 C29A 111.4(17) . . ?
O8 Si8 C29A 110.2(18) . . ?
Si1 O1 Si2 155.57(17) . . ?
Si3 O2 Si2 143.45(15) . . ?
Si4 O3 Si3 152.23(16) . . ?
Si4 O4 Si1 143.76(17) . . ?
Si5 O5 Si6 155.22(17) . . ?
Si6 O6 Si7 143.68(17) . . ?
Si8 O7 Si7 151.68(18) . . ?
Si8 O8 Si5 143.51(16) . . ?
Si6 O9 Si2 147.97(16) . . ?
Si7 O10 Si3 151.34(17) . . ?
Si8 O11 Si4 151.54(16) . . ?
Si1 O12 Si5 147.48(16) . . ?
C2 C1 Si1 116.0(2) . . ?
C2 C1 H1E 108.3 . . ?
Si1 C1 H1E 108.3 . . ?
C2 C1 H1F 108.3 . . ?
Si1 C1 H1F 108.3 . . ?
H1E C1 H1F 107.4 . . ?
C4 C2 C3 111.8(3) . . ?
C4 C2 C1 111.0(3) . . ?
C3 C2 C1 110.8(3) . . ?
C4 C2 H2 107.7 . . ?
C3 C2 H2 107.7 . . ?
C1 C2 H2 107.7 . . ?
C2 C3 H3A 109.5 . . ?
C2 C3 H3B 109.5 . . ?
H3A C3 H3B 109.5 . . ?
C2 C3 H3C 109.5 . . ?
H3A C3 H3C 109.5 . . ?
H3B C3 H3C 109.5 . . ?
C2 C4 H4A 109.5 . . ?
C2 C4 H4B 109.5 . . ?
H4A C4 H4B 109.5 . . ?
C2 C4 H4C 109.5 . . ?
H4A C4 H4C 109.5 . . ?
H4B C4 H4C 109.5 . . ?
C6 C5 Si2 117.9(2) . . ?
C6 C5 H5A 107.8 . . ?
Si2 C5 H5A 107.8 . . ?
C6 C5 H5B 107.8 . . ?
Si2 C5 H5B 107.8 . . ?
H5A C5 H5B 107.2 . . ?
C7 C6 C8 109.9(3) . . ?
C7 C6 C5 110.2(3) . . ?
C8 C6 C5 112.2(3) . . ?
C7 C6 H6 108.1 . . ?
C8 C6 H6 108.1 . . ?
C5 C6 H6 108.1 . . ?
C6 C7 H7A 109.5 . . ?
C6 C7 H7B 109.5 . . ?
H7A C7 H7B 109.5 . . ?
C6 C7 H7C 109.5 . . ?
H7A C7 H7C 109.5 . . ?
H7B C7 H7C 109.5 . . ?
C6 C8 H8A 109.5 . . ?
C6 C8 H8B 109.5 . . ?
H8A C8 H8B 109.5 . . ?
C6 C8 H8C 109.5 . . ?
H8A C8 H8C 109.5 . . ?
H8B C8 H8C 109.5 . . ?
C10 C9 Si3 116.8(2) . . ?
C10 C9 H9A 108.1 . . ?
Si3 C9 H9A 108.1 . . ?
C10 C9 H9B 108.1 . . ?
Si3 C9 H9B 108.1 . . ?
H9A C9 H9B 107.3 . . ?
C12 C10 C11 109.3(3) . . ?
C12 C10 C9 112.0(3) . . ?
C11 C10 C9 110.6(3) . . ?
C12 C10 H10 108.3 . . ?
C11 C10 H10 108.3 . . ?
C9 C10 H10 108.3 . . ?
C10 C11 H11A 109.5 . . ?
C10 C11 H11B 109.5 . . ?
H11A C11 H11B 109.5 . . ?
C10 C11 H11C 109.5 . . ?
H11A C11 H11C 109.5 . . ?
H11B C11 H11C 109.5 . . ?
C10 C12 H12A 109.5 . . ?
C10 C12 H12B 109.5 . . ?
H12A C12 H12B 109.5 . . ?
C10 C12 H12C 109.5 . . ?
H12A C12 H12C 109.5 . . ?
H12B C12 H12C 109.5 . . ?
C14 C13 Si4 118.2(2) . . ?
C14 C13 H13A 107.8 . . ?
Si4 C13 H13A 107.8 . . ?
C14 C13 H13B 107.8 . . ?
Si4 C13 H13B 107.8 . . ?
H13A C13 H13B 107.1 . . ?
C15 C14 C16 110.1(3) . . ?
C15 C14 C13 111.1(3) . . ?
C16 C14 C13 110.8(3) . . ?
C15 C14 H14 108.2 . . ?
C16 C14 H14 108.2 . . ?
C13 C14 H14 108.2 . . ?
C14 C15 H15A 109.5 . . ?
C14 C15 H15B 109.5 . . ?
H15A C15 H15B 109.5 . . ?
C14 C15 H15C 109.5 . . ?
H15A C15 H15C 109.5 . . ?
H15B C15 H15C 109.5 . . ?
C14 C16 H16A 109.5 . . ?
C14 C16 H16B 109.5 . . ?
H16A C16 H16B 109.5 . . ?
C14 C16 H16C 109.5 . . ?
H16A C16 H16C 109.5 . . ?
H16B C16 H16C 109.5 . . ?
C18 C17 Si5 116.6(3) . . ?
C18 C17 H17A 108.1 . . ?
Si5 C17 H17A 108.1 . . ?
C18 C17 H17B 108.1 . . ?
Si5 C17 H17B 108.1 . . ?
H17A C17 H17B 107.3 . . ?
C20 C18 C19 109.8(3) . . ?
C20 C18 C17 111.8(3) . . ?
C19 C18 C17 110.4(3) . . ?
C20 C18 H18 108.3 . . ?
C19 C18 H18 108.3 . . ?
C17 C18 H18 108.3 . . ?
C18 C19 H19A 109.5 . . ?
C18 C19 H19B 109.5 . . ?
H19A C19 H19B 109.5 . . ?
C18 C19 H19C 109.5 . . ?
H19A C19 H19C 109.5 . . ?
H19B C19 H19C 109.5 . . ?
C18 C20 H20A 109.5 . . ?
C18 C20 H20B 109.5 . . ?
H20A C20 H20B 109.5 . . ?
C18 C20 H20C 109.5 . . ?
H20A C20 H20C 109.5 . . ?
H20B C20 H20C 109.5 . . ?
C22 C21 Si6 119.4(3) . . ?
C22 C21 H21A 107.5 . . ?
Si6 C21 H21A 107.5 . . ?
C22 C21 H21B 107.5 . . ?
Si6 C21 H21B 107.5 . . ?
H21A C21 H21B 107.0 . . ?
C23 C22 C24 109.7(4) . . ?
C23 C22 C21 112.9(4) . . ?
C24 C22 C21 110.1(4) . . ?
C23 C22 H22 108.0 . . ?
C24 C22 H22 108.0 . . ?
C21 C22 H22 108.0 . . ?
C22 C23 H23A 109.5 . . ?
C22 C23 H23B 109.5 . . ?
H23A C23 H23B 109.5 . . ?
C22 C23 H23C 109.5 . . ?
H23A C23 H23C 109.5 . . ?
H23B C23 H23C 109.5 . . ?
C22 C24 H24A 109.5 . . ?
C22 C24 H24B 109.5 . . ?
H24A C24 H24B 109.5 . . ?
C22 C24 H24C 109.5 . . ?
H24A C24 H24C 109.5 . . ?
H24B C24 H24C 109.5 . . ?
C26A C25 Si7 118.7(4) . . ?
C26B C25 Si7 112.2(5) . . ?
C26A C25 H25A 107.6 . . ?
Si7 C25 H25A 107.6 . . ?
C26A C25 H25B 107.6 . . ?
Si7 C25 H25B 107.6 . . ?
H25A C25 H25B 107.1 . . ?
C26B C25 H25C 109.2 . . ?
Si7 C25 H25C 109.2 . . ?
C26B C25 H25D 109.2 . . ?
Si7 C25 H25D 109.2 . . ?
H25C C25 H25D 107.9 . . ?
C27A C26A C25 108.5(7) . . ?
C27A C26A C28A 110.8(7) . . ?
C25 C26A C28A 112.7(6) . . ?
C27A C26A H26A 108.3 . . ?
C25 C26A H26A 108.3 . . ?
C28A C26A H26A 108.3 . . ?
C26A C27A H27A 109.5 . . ?
C26A C27A H27B 109.5 . . ?
H27A C27A H27B 109.5 . . ?
C26A C27A H27C 109.5 . . ?
H27A C27A H27C 109.5 . . ?
H27B C27A H27C 109.5 . . ?
C26A C28A H28A 109.5 . . ?
C26A C28A H28B 109.5 . . ?
H28A C28A H28B 109.5 . . ?
C26A C28A H28C 109.5 . . ?
H28A C28A H28C 109.5 . . ?
H28B C28A H28C 109.5 . . ?
C28B C26B C27B 111.1(12) . . ?
C28B C26B C25 112.4(12) . . ?
C27B C26B C25 105.0(11) . . ?
C28B C26B H26B 109.4 . . ?
C27B C26B H26B 109.4 . . ?
C25 C26B H26B 109.4 . . ?
C26B C27B H27D 109.5 . . ?
C26B C27B H27E 109.5 . . ?
H27D C27B H27E 109.5 . . ?
C26B C27B H27F 109.5 . . ?
H27D C27B H27F 109.5 . . ?
H27E C27B H27F 109.5 . . ?
C26B C28B H28D 109.5 . . ?
C26B C28B H28E 109.5 . . ?
H28D C28B H28E 109.5 . . ?
C26B C28B H28F 109.5 . . ?
H28D C28B H28F 109.5 . . ?
H28E C28B H28F 109.5 . . ?
O15A Pd1A N1A 92.8(5) . . ?
C32A N1A C31A 112.9(11) . . ?
C32A N1A Pd1A 111.4(8) . . ?
C31A N1A Pd1A 115.7(9) . . ?
C32A N1A H1A 105.2 . . ?
C31A N1A H1A 105.2 . . ?
Pd1A N1A H1A 105.2 . . ?
C30A C29A Si8 122(3) . . ?
C30A C29A H29A 106.7 . . ?
Si8 C29A H29A 106.7 . . ?
C30A C29A H29B 106.7 . . ?
Si8 C29A H29B 106.7 . . ?
H29A C29A H29B 106.6 . . ?
C29A C30A C31A 106(2) . . ?
C29A C30A H30A 110.5 . . ?
C31A C30A H30A 110.5 . . ?
C29A C30A H30B 110.5 . . ?
C31A C30A H30B 110.5 . . ?
H30A C30A H30B 108.7 . . ?
N1A C31A C30A 111.2(11) . . ?
N1A C31A H31A 109.4 . . ?
C30A C31A H31A 109.4 . . ?
N1A C31A H31B 109.4 . . ?
C30A C31A H31B 109.4 . . ?
H31A C31A H31B 108.0 . . ?
C37A C32A C33A 120.0 . . ?
C37A C32A N1A 120.3(7) . . ?
C33A C32A N1A 119.7(7) . . ?
C32A C33A C34A 120.0 . . ?
C32A C33A H33A 120.0 . . ?
C34A C33A H33A 120.0 . . ?
O13A C34A C33A 129.3 . . ?
O13A C34A C35A 110.6 . . ?
C33A C34A C35A 120.0 . . ?
O14A C35A C34A 108.0 . . ?
O14A C35A C36A 131.7 . . ?
C34A C35A C36A 120.0 . . ?
C37A C36A C35A 120.0 . . ?
C37A C36A H36A 120.0 . . ?
C35A C36A H36A 120.0 . . ?
C36A C37A C32A 120.0 . . ?
C36A C37A H37A 120.0 . . ?
C32A C37A H37A 120.0 . . ?
C34A O13A C38A 104.1 . . ?
C35A O14A C38A 107.3 . . ?
O14A C38A O13A 107.9 . . ?
O14A C38A H38A 110.1 . . ?
O13A C38A H38A 110.1 . . ?
O14A C38A H38B 110.1 . . ?
O13A C38A H38B 110.1 . . ?
H38A C38A H38B 108.4 . . ?
C39A O15A Pd1A 129.4(11) . . ?
O16A C39A O15A 127.2(19) . . ?
O16A C39A C40A 116.8(18) . . ?
O15A C39A C40A 115.9(17) . . ?
C39A C40A H40A 109.5 . . ?
C39A C40A H40B 109.5 . . ?
H40A C40A H40B 109.5 . . ?
C39A C40A H40C 109.5 . . ?
H40A C40A H40C 109.5 . . ?
H40B C40A H40C 109.5 . . ?
O15B Pd1B N1B 94.9(13) . . ?
C31B N1B C32B 110(3) . . ?
C31B N1B Pd1B 125(3) . . ?
C32B N1B Pd1B 111(2) . . ?
C31B N1B H1B 102.6 . . ?
C32B N1B H1B 102.6 . . ?
Pd1B N1B H1B 102.6 . . ?
C30B C29B Si8 122(3) . . ?
C30B C29B H29C 106.7 . . ?
Si8 C29B H29C 106.7 . . ?
C30B C29B H29D 106.7 . . ?
Si8 C29B H29D 106.7 . . ?
H29C C29B H29D 106.6 . . ?
C29B C30B C31B 117(3) . . ?
C29B C30B H30C 108.1 . . ?
C31B C30B H30C 108.1 . . ?
C29B C30B H30D 108.1 . . ?
C31B C30B H30D 108.1 . . ?
H30C C30B H30D 107.3 . . ?
N1B C31B C30B 112(3) . . ?
N1B C31B H31C 109.1 . . ?
C30B C31B H31C 109.1 . . ?
N1B C31B H31D 109.1 . . ?
C30B C31B H31D 109.1 . . ?
H31C C31B H31D 107.9 . . ?
C37B C32B C33B 120.0 . . ?
C37B C32B N1B 125(2) . . ?
C33B C32B N1B 114.3(19) . . ?
C34B C33B C32B 120.0 . . ?
C34B C33B H33B 120.0 . . ?
C32B C33B H33B 120.0 . . ?
O13B C34B C33B 128.0 . . ?
O13B C34B C35B 111.9 . . ?
C33B C34B C35B 120.0 . . ?
O14B C35B C36B 136.7 . . ?
O14B C35B C34B 103.2 . . ?
C36B C35B C34B 120.0 . . ?
C37B C36B C35B 120.0 . . ?
C37B C36B H36B 120.0 . . ?
C35B C36B H36B 120.0 . . ?
C32B C37B C36B 120.0 . . ?
C32B C37B H37B 120.0 . . ?
C36B C37B H37B 120.0 . . ?
C34B O13B C38B 107.5 . . ?
C35B O14B C38B 115.5 . . ?
O14B C38B O13B 99.4 . . ?
O14B C38B H38C 111.9 . . ?
O13B C38B H38C 111.9 . . ?
O14B C38B H38D 111.9 . . ?
O13B C38B H38D 111.9 . . ?
H38C C38B H38D 109.6 . . ?
C39B O15B Pd1B 122.8(14) . . ?
O15B C39B O16B 128.5 . . ?
O15B C39B C40B 115.9 . . ?
O16B C39B C40B 115.6 . . ?
C39B C40B H40D 109.5 . . ?
C39B C40B H40E 109.5 . . ?
H40D C40B H40E 109.5 . . ?
C39B C40B H40F 109.5 . . ?
H40D C40B H40F 109.5 . . ?
H40E C40B H40F 109.5 . . ?
C31C N1C C32C 119.2(12) . . ?
C31C N1C H1C 105.1 . . ?
C32C N1C H1C 98.1 . . ?
C30C C29C H29E 110.4 . . ?
Si8 C29C H29E 110.4 2_666 . ?
C30C C29C H29F 110.4 . . ?
Si8 C29C H29F 110.4 2_666 . ?
H29E C29C H29F 108.6 . . ?
C31C C30C C29C 109(2) . . ?
C31C C30C H30E 109.9 . . ?
C29C C30C H30E 109.9 . . ?
C31C C30C H30F 109.9 . . ?
C29C C30C H30F 109.9 . . ?
H30E C30C H30F 108.3 . . ?
N1C C31C C30C 114.4(12) . . ?
N1C C31C H31E 108.7 . . ?
C30C C31C H31E 108.7 . . ?
N1C C31C H31F 108.7 . . ?
C30C C31C H31F 108.7 . . ?
H31E C31C H31F 107.6 . . ?
C37C C32C C33C 120.0 . . ?
C37C C32C N1C 119.6(7) . . ?
C33C C32C N1C 120.4(7) . . ?
C32C C33C C34C 120.0 . . ?
C32C C33C H33C 120.0 . . ?
C34C C33C H33C 120.0 . . ?
O13C C34C C35C 111.3 . . ?
O13C C34C C33C 128.6 . . ?
C35C C34C C33C 120.0 . . ?
O14C C35C C34C 112.5 . . ?
O14C C35C C36C 127.6 . . ?
C34C C35C C36C 120.0 . . ?
C37C C36C C35C 120.0 . . ?
C37C C36C H36C 120.0 . . ?
C35C C36C H36C 120.0 . . ?
C32C C37C C36C 120.0 . . ?
C32C C37C H37C 120.0 . . ?
C36C C37C H37C 120.0 . . ?
C34C O13C C38C 106.0 . . ?
C35C O14C C38C 104.2 . . ?
O13C C38C O14C 104.8 . . ?
O13C C38C H38E 110.8 . . ?
O14C C38C H38E 110.8 . . ?
O13C C38C H38F 110.8 . . ?
O14C C38C H38F 110.8 . . ?
H38E C38C H38F 108.9 . . ?
O16C C39C O15C 123.7(19) . . ?
O16C C39C C40C 117.8(18) . . ?
O15C C39C C40C 118.2(15) . . ?
C39C C40C H40G 109.5 . . ?
C39C C40C H40H 109.5 . . ?
H40G C40C H40H 109.5 . . ?
C39C C40C H40I 109.5 . . ?
H40G C40C H40I 109.5 . . ?
H40H C40C H40I 109.5 . . ?
C32D N1D C31D 114(3) . . ?
C32D N1D H1D 101.6 . . ?
C31D N1D H1D 102.2 . . ?
C30D C29D H29G 107.7 . . ?
Si8 C29D H29G 107.7 2_666 . ?
C30D C29D H29H 107.7 . . ?
Si8 C29D H29H 107.7 2_666 . ?
H29G C29D H29H 107.1 . . ?
C29D C30D C31D 104(2) . . ?
C29D C30D H30G 111.0 . . ?
C31D C30D H30G 111.0 . . ?
C29D C30D H30H 111.0 . . ?
C31D C30D H30H 111.0 . . ?
H30G C30D H30H 109.0 . . ?
N1D C31D C30D 114(3) . . ?
N1D C31D H31G 108.8 . . ?
C30D C31D H31G 108.8 . . ?
N1D C31D H31H 108.8 . . ?
C30D C31D H31H 108.8 . . ?
H31G C31D H31H 107.7 . . ?
C33D C32D C37D 120.0 . . ?
C33D C32D N1D 128.1(19) . . ?
C37D C32D N1D 111.8(19) . . ?
C32D C33D C34D 120.0 . . ?
C32D C33D H33D 120.0 . . ?
C34D C33D H33D 120.0 . . ?
O13D C34D C33D 126.5 . . ?
O13D C34D C35D 113.4 . . ?
C33D C34D C35D 120.0 . . ?
O14D C35D C36D 134.5 . . ?
O14D C35D C34D 105.2 . . ?
C36D C35D C34D 120.0 . . ?
C37D C36D C35D 120.0 . . ?
C37D C36D H36D 120.0 . . ?
C35D C36D H36D 120.0 . . ?
C36D C37D C32D 120.0 . . ?
C36D C37D H37D 120.0 . . ?
C32D C37D H37D 120.0 . . ?
C34D O13D C38D 102.0 . . ?
C35D O14D C38D 105.3 . . ?
O13D C38D O14D 110.2 . . ?
O13D C38D H38G 109.6 . . ?
O14D C38D H38G 109.6 . . ?
O13D C38D H38H 109.6 . . ?
O14D C38D H38H 109.6 . . ?
H38G C38D H38H 108.1 . . ?
O15D C39D O16D 128.7 . . ?
O15D C39D C40D 115.7 . . ?
O16D C39D C40D 115.6 . . ?
C39D C40D H40J 109.5 . . ?
C39D C40D H40K 109.5 . . ?
H40J C40D H40K 109.5 . . ?
C39D C40D H40L 109.5 . . ?
H40J C40D H40L 109.5 . . ?
H40K C40D H40L 109.5 . . ?

loop_
_geom_bond_atom_site_label_1
_geom_bond_atom_site_label_2
_geom_bond_distance
_geom_bond_site_symmetry_2
_geom_bond_publ_flag
Si1 O1 1.615(2) . ?
Si1 O12 1.619(2) . ?
Si1 O4 1.624(2) . ?
Si1 C1 1.848(4) . ?
Si2 O1 1.620(2) . ?
Si2 O9 1.620(3) . ?
Si2 O2 1.623(2) . ?
Si2 C5 1.843(3) . ?
Si3 O3 1.619(2) . ?
Si3 O2 1.620(3) . ?
Si3 O10 1.621(3) . ?
Si3 C9 1.843(3) . ?
Si4 O3 1.618(2) . ?
Si4 O11 1.619(3) . ?
Si4 O4 1.624(3) . ?
Si4 C13 1.841(4) . ?
Si5 O5 1.615(3) . ?
Si5 O12 1.619(3) . ?
Si5 O8 1.621(3) . ?
Si5 C17 1.841(3) . ?
Si6 O9 1.615(3) . ?
Si6 O5 1.619(3) . ?
Si6 O6 1.621(3) . ?
Si6 C21 1.840(4) . ?
Si7 O10 1.618(3) . ?
Si7 O7 1.621(3) . ?
Si7 O6 1.629(3) . ?
Si7 C25 1.846(4) . ?
Si8 O11 1.615(3) . ?
Si8 O7 1.618(3) . ?
Si8 O8 1.619(3) . ?
Si8 C29B 1.80(3) . ?
Si8 C29A 1.80(3) . ?
C1 C2 1.540(5) . ?
C1 H1E 0.9900 . ?
C1 H1F 0.9900 . ?
C2 C4 1.517(5) . ?
C2 C3 1.520(5) . ?
C2 H2 1.0000 . ?
C3 H3A 0.9800 . ?
C3 H3B 0.9800 . ?
C3 H3C 0.9800 . ?
C4 H4A 0.9800 . ?
C4 H4B 0.9800 . ?
C4 H4C 0.9800 . ?
C5 C6 1.532(5) . ?
C5 H5A 0.9900 . ?
C5 H5B 0.9900 . ?
C6 C7 1.516(5) . ?
C6 C8 1.528(5) . ?
C6 H6 1.0000 . ?
C7 H7A 0.9800 . ?
C7 H7B 0.9800 . ?
C7 H7C 0.9800 . ?
C8 H8A 0.9800 . ?
C8 H8B 0.9800 . ?
C8 H8C 0.9800 . ?
C9 C10 1.532(5) . ?
C9 H9A 0.9900 . ?
C9 H9B 0.9900 . ?
C10 C12 1.525(5) . ?
C10 C11 1.526(5) . ?
C10 H10 1.0000 . ?
C11 H11A 0.9800 . ?
C11 H11B 0.9800 . ?
C11 H11C 0.9800 . ?
C12 H12A 0.9800 . ?
C12 H12B 0.9800 . ?
C12 H12C 0.9800 . ?
C13 C14 1.540(5) . ?
C13 H13A 0.9900 . ?
C13 H13B 0.9900 . ?
C14 C15 1.518(5) . ?
C14 C16 1.522(5) . ?
C14 H14 1.0000 . ?
C15 H15A 0.9800 . ?
C15 H15B 0.9800 . ?
C15 H15C 0.9800 . ?
C16 H16A 0.9800 . ?
C16 H16B 0.9800 . ?
C16 H16C 0.9800 . ?
C17 C18 1.532(5) . ?
C17 H17A 0.9900 . ?
C17 H17B 0.9900 . ?
C18 C20 1.524(6) . ?
C18 C19 1.532(5) . ?
C18 H18 1.0000 . ?
C19 H19A 0.9800 . ?
C19 H19B 0.9800 . ?
C19 H19C 0.9800 . ?
C20 H20A 0.9800 . ?
C20 H20B 0.9800 . ?
C20 H20C 0.9800 . ?
C21 C22 1.535(5) . ?
C21 H21A 0.9900 . ?
C21 H21B 0.9900 . ?
C22 C23 1.500(6) . ?
C22 C24 1.528(6) . ?
C22 H22 1.0000 . ?
C23 H23A 0.9800 . ?
C23 H23B 0.9800 . ?
C23 H23C 0.9800 . ?
C24 H24A 0.9800 . ?
C24 H24B 0.9800 . ?
C24 H24C 0.9800 . ?
C25 C26A 1.521(8) . ?
C25 C26B 1.633(15) . ?
C25 H25A 0.9900 . ?
C25 H25B 0.9900 . ?
C25 H25C 0.9900 . ?
C25 H25D 0.9900 . ?
C26A C27A 1.510(12) . ?
C26A C28A 1.534(10) . ?
C26A H26A 1.0000 . ?
C27A H27A 0.9800 . ?
C27A H27B 0.9800 . ?
C27A H27C 0.9800 . ?
C28A H28A 0.9800 . ?
C28A H28B 0.9800 . ?
C28A H28C 0.9800 . ?
C26B C28B 1.496(18) . ?
C26B C27B 1.55(2) . ?
C26B H26B 1.0000 . ?
C27B H27D 0.9800 . ?
C27B H27E 0.9800 . ?
C27B H27F 0.9800 . ?
C28B H28D 0.9800 . ?
C28B H28E 0.9800 . ?
C28B H28F 0.9800 . ?
Pd1A O15A 1.980(11) . ?
Pd1A N1A 2.072(13) . ?
N1A C32A 1.446(14) . ?
N1A C31A 1.457(17) . ?
N1A H1A 1.0000 . ?
C29A C30A 1.50(3) . ?
C29A H29A 0.9900 . ?
C29A H29B 0.9900 . ?
C30A C31A 1.554(15) . ?
C30A H30A 0.9900 . ?
C30A H30B 0.9900 . ?
C31A H31A 0.9900 . ?
C31A H31B 0.9900 . ?
C32A C37A 1.3899 . ?
C32A C33A 1.3901 . ?
C33A C34A 1.3901 . ?
C33A H33A 0.9500 . ?
C34A O13A 1.3548 . ?
C34A C35A 1.3902 . ?
C35A O14A 1.3474 . ?
C35A C36A 1.3902 . ?
C36A C37A 1.3896 . ?
C36A H36A 0.9500 . ?
C37A H37A 0.9500 . ?
O13A C38A 1.4382 . ?
O14A C38A 1.3864 . ?
C38A H38A 0.9900 . ?
C38A H38B 0.9900 . ?
O15A C39A 1.30(2) . ?
O16A C39A 1.22(2) . ?
C39A C40A 1.52(3) . ?
C40A H40A 0.9800 . ?
C40A H40B 0.9800 . ?
C40A H40C 0.9800 . ?
Pd1B O15B 1.99(3) . ?
Pd1B N1B 2.02(3) . ?
N1B C31B 1.37(5) . ?
N1B C32B 1.41(4) . ?
N1B H1B 1.0000 . ?
C29B C30B 1.50(3) . ?
C29B H29C 0.9900 . ?
C29B H29D 0.9900 . ?
C30B C31B 1.55(4) . ?
C30B H30C 0.9900 . ?
C30B H30D 0.9900 . ?
C31B H31C 0.9900 . ?
C31B H31D 0.9900 . ?
C32B C37B 1.3893 . ?
C32B C33B 1.3902 . ?
C33B C34B 1.3898 . ?
C33B H33B 0.9500 . ?
C34B O13B 1.3737 . ?
C34B C35B 1.3905 . ?
C35B O14B 1.3288 . ?
C35B C36B 1.3901 . ?
C36B C37B 1.3900 . ?
C36B H36B 0.9500 . ?
C37B H37B 0.9500 . ?
O13B C38B 1.4530 . ?
O14B C38B 1.4405 . ?
C38B H38C 0.9900 . ?
C38B H38D 0.9900 . ?
O16B C39B 1.2645 . ?
O15B C39B 1.2622 . ?
C39B C40B 1.5605 . ?
C40B H40D 0.9800 . ?
C40B H40E 0.9800 . ?
C40B H40F 0.9800 . ?
N1C C31C 1.42(2) . ?
N1C C32C 1.446(13) . ?
N1C H1C 0.9100 . ?
C29C C30C 1.63(5) . ?
C29C H29E 0.9900 . ?
C29C H29F 0.9900 . ?
C30C C31C 1.47(2) . ?
C30C H30E 0.9900 . ?
C30C H30F 0.9900 . ?
C31C H31E 0.9900 . ?
C31C H31F 0.9900 . ?
C32C C37C 1.3897 . ?
C32C C33C 1.3898 . ?
C33C C34C 1.3900 . ?
C33C H33C 0.9500 . ?
C34C O13C 1.3313 . ?
C34C C35C 1.3899 . ?
C35C O14C 1.2957 . ?
C35C C36C 1.3902 . ?
C36C C37C 1.3900 . ?
C36C H36C 0.9500 . ?
C37C H37C 0.9500 . ?
O13C C38C 1.4494 . ?
O14C C38C 1.5408 . ?
C38C H38E 0.9900 . ?
C38C H38F 0.9900 . ?
O15C C39C 1.261(19) . ?
O16C C39C 1.20(2) . ?
C39C C40C 1.51(2) . ?
C40C H40G 0.9800 . ?
C40C H40H 0.9800 . ?
C40C H40I 0.9800 . ?
N1D C32D 1.43(4) . ?
N1D C31D 1.47(6) . ?
N1D H1D 0.9100 . ?
C29D C30D 1.31(5) . ?
C29D H29G 0.9900 . ?
C29D H29H 0.9900 . ?
C30D C31D 1.63(5) . ?
C30D H30G 0.9900 . ?
C30D H30H 0.9900 . ?
C31D H31G 0.9900 . ?
C31D H31H 0.9900 . ?
C32D C33D 1.3900 . ?
C32D C37D 1.3902 . ?
C33D C34D 1.3900 . ?
C33D H33D 0.9500 . ?
C34D O13D 1.3767 . ?
C34D C35D 1.3907 . ?
C35D O14D 1.3894 . ?
C35D C36D 1.3901 . ?
C36D C37D 1.3899 . ?
C36D H36D 0.9500 . ?
C37D H37D 0.9500 . ?
O13D C38D 1.4087 . ?
O14D C38D 1.4115 . ?
C38D H38G 0.9900 . ?
C38D H38H 0.9900 . ?
O15D C39D 1.2614 . ?
O16D C39D 1.2636 . ?
C39D C40D 1.5615 . ?
C40D H40J 0.9800 . ?
C40D H40K 0.9800 . ?
C40D H40L 0.9800 . ?
